data_2231936
loop_
_publ_author_name
'Ismatov, Dilmurot'
'Azizov, Umarkhon'
'Talipov, Samat'
'Ashurov, Jamshid'

_publ_section_title
;
 {4-[(2,4-Dichlorobenzoyloxy)methyl]-1-phenyl-1<i>H</i>-1,2,3-triazol-5-yl}methyl
 2,4-dichlorobenzoate
;
_journal_coeditor_code IS2762
_journal_issue 10
_journal_name_full 'Acta Crystallographica Section E'
_journal_page_first o2590
_journal_paper_doi 10.1107/S1600536811035550
_journal_volume 67
_journal_year 2011
_chemical_formula_iupac 'C24 H15 Cl4 N3 O4'
_chemical_formula_moiety 'C24 H15 Cl4 N3 O4'
_chemical_formula_sum 'C24 H15 Cl4 N3 O4'
_chemical_formula_weight 551.19
_chemical_name_common dichlatazol
_chemical_name_systematic
;
{4-[(2,4-Dichlorobenzoyloxy)methyl]-1-phenyl-1<i>H</i>-
1,2,3-triazol-5-yl}methyl 2,4-dichlorobenzoate
;
_space_group_IT_number 14
_symmetry_cell_setting monoclinic
_symmetry_space_group_name_Hall '-P 2yn'
_symmetry_space_group_name_H-M 'P 1 21/n 1'
_atom_sites_solution_hydrogens geom
_atom_sites_solution_primary direct
_atom_sites_solution_secondary difmap
_audit_creation_method SHELXL-97
_cell_angle_alpha 90.000
_cell_angle_beta 104.010(5)
_cell_angle_gamma 90.000
_cell_formula_units_Z 4
_cell_length_a 8.908(5)
_cell_length_b 19.567(5)
_cell_length_c 13.908(5)
_cell_measurement_reflns_used 6999
_cell_measurement_temperature 293(2)
_cell_measurement_theta_max 67.0328
_cell_measurement_theta_min 3.2718
_cell_volume 2352.1(17)
_computing_cell_refinement 'CrysAlis PRO (Oxford Diffraction, 2009)'
_computing_data_collection 'CrysAlis PRO (Oxford Diffraction, 2009)'
_computing_data_reduction 'CrysAlis PRO (Oxford Diffraction, 2009)'
_computing_molecular_graphics 'XP (Bruker, 1998)'
_computing_publication_material 'SHELXL97 (Sheldrick, 2008)'
_computing_structure_refinement 'SHELXL97 (Sheldrick, 2008)'
_computing_structure_solution 'SHELXS97 (Sheldrick, 2008)'
_diffrn_ambient_temperature 293(2)
_diffrn_detector_area_resol_mean 10.2576
_diffrn_measured_fraction_theta_full 0.999
_diffrn_measured_fraction_theta_max 0.999
_diffrn_measurement_device_type 'Oxford Xcalibur Ruby'
_diffrn_measurement_method \w
_diffrn_radiation_monochromator graphite
_diffrn_radiation_source 'fine-focus sealed tube'
_diffrn_radiation_type CuK\a
_diffrn_radiation_wavelength 1.54184
_diffrn_reflns_av_R_equivalents 0.0353
_diffrn_reflns_av_sigmaI/netI 0.0203
_diffrn_reflns_limit_h_max 10
_diffrn_reflns_limit_h_min -9
_diffrn_reflns_limit_k_max 23
_diffrn_reflns_limit_k_min -23
_diffrn_reflns_limit_l_max 16
_diffrn_reflns_limit_l_min -16
_diffrn_reflns_number 20081
_diffrn_reflns_theta_full 66.93
_diffrn_reflns_theta_max 66.93
_diffrn_reflns_theta_min 3.98
_diffrn_standards_interval_count 200
_diffrn_standards_number 3
_exptl_absorpt_coefficient_mu 4.908
_exptl_absorpt_correction_T_max 0.229
_exptl_absorpt_correction_T_min 0.050
_exptl_absorpt_correction_type multi-scan
_exptl_absorpt_process_details '(CrysAlis PRO; Oxford Diffraction, 2009)'
_exptl_crystal_colour colourless
_exptl_crystal_density_diffrn 1.557
_exptl_crystal_density_method 'not measured'
_exptl_crystal_description prismatic
_exptl_crystal_F_000 1120
_exptl_crystal_size_max 0.6
_exptl_crystal_size_mid 0.4
_exptl_crystal_size_min 0.3
_refine_diff_density_max 0.283
_refine_diff_density_min -0.329
_refine_ls_extinction_coef 0.00144(16)
_refine_ls_extinction_expression Fc^*^=kFc[1+0.001xFc^2^\l^3^/sin(2\q)]^-1/4^
_refine_ls_extinction_method 'SHELXL97 (Sheldrick, 2008)'
_refine_ls_goodness_of_fit_ref 1.024
_refine_ls_hydrogen_treatment constr
_refine_ls_matrix_type full
_refine_ls_number_parameters 317
_refine_ls_number_reflns 4196
_refine_ls_number_restraints 0
_refine_ls_restrained_S_all 1.024
_refine_ls_R_factor_all 0.0491
_refine_ls_R_factor_gt 0.0374
_refine_ls_shift/su_max 0.001
_refine_ls_shift/su_mean 0.000
_refine_ls_structure_factor_coef Fsqd
_refine_ls_weighting_details 'calc w=1/[\s^2^(Fo^2^)+(0.0642P)^2^+0.6051P] where P=(Fo^2^+2Fc^2^)/3'
_refine_ls_weighting_scheme calc
_refine_ls_wR_factor_gt 0.1007
_refine_ls_wR_factor_ref 0.1069
_reflns_number_gt 3370
_reflns_number_total 4196
_reflns_threshold_expression I>2\s(I)
_cod_data_source_file is2762.cif
_cod_data_source_block I
_cod_original_sg_symbol_H-M 'P 21/n'
_cod_database_code 2231936
_cod_database_fobs_code 2231936

loop_
_symmetry_equiv_pos_as_xyz
'x, y, z'
'-x+1/2, y+1/2, -z+1/2'
'-x, -y, -z'
'x-1/2, -y-1/2, z-1/2'

loop_
_atom_site_type_symbol
_atom_site_label
_atom_site_fract_x
_atom_site_fract_y
_atom_site_fract_z
_atom_site_U_iso_or_equiv
_atom_site_adp_type
_atom_site_calc_flag
_atom_site_refinement_flags
_atom_site_occupancy
_atom_site_symmetry_multiplicity
Cl Cl1 0.10801(9) 0.46153(5) 0.93488(6) 0.0854(3) Uani d . 1 1
Cl Cl2 0.19070(9) 0.22022(3) 0.77880(5) 0.0670(2) Uani d . 1 1
Cl Cl3 1.25569(8) 0.07713(3) 0.26450(5) 0.0597(2) Uani d . 1 1
Cl Cl4 1.01206(10) 0.09158(3) 0.57671(5) 0.0710(2) Uani d . 1 1
O O1 0.44606(18) 0.34288(7) 0.59759(11) 0.0417(4) Uani d . 1 1
O O2 0.3595(2) 0.24058(8) 0.62934(13) 0.0562(4) Uani d . 1 1
O O3 0.98996(17) 0.31279(8) 0.52445(12) 0.0459(4) Uani d . 1 1
O O4 0.8516(2) 0.22445(9) 0.55843(14) 0.0592(5) Uani d . 1 1
N N1 0.52546(19) 0.39978(8) 0.40630(12) 0.0363(4) Uani d . 1 1
N N2 0.6236(2) 0.44090(10) 0.37294(15) 0.0471(5) Uani d . 1 1
N N3 0.7620(2) 0.42975(9) 0.42858(15) 0.0470(5) Uani d . 1 1
C C4 0.7548(2) 0.38112(10) 0.49722(15) 0.0391(5) Uani d . 1 1
C C5 0.6030(2) 0.36183(10) 0.48375(14) 0.0354(4) Uani d . 1 1
C C6 0.5258(3) 0.30865(10) 0.53193(16) 0.0404(5) Uani d . 1 1
H H6A 0.4526 0.2829 0.4820 0.048 Uiso calc R 1 1
H H6B 0.6021 0.2772 0.5692 0.048 Uiso calc R 1 1
C C7 0.3658(2) 0.30065(10) 0.64358(14) 0.0342(4) Uani d . 1 1
C C8 0.2928(2) 0.33971(10) 0.71267(14) 0.0344(4) Uani d . 1 1
C C9 0.3061(3) 0.41067(11) 0.71796(17) 0.0430(5) Uani d . 1 1
H H9 0.3562 0.4331 0.6757 0.052 Uiso calc R 1 1
C C10 0.2474(3) 0.44875(13) 0.78378(18) 0.0523(6) Uani d . 1 1
H H10 0.2567 0.4961 0.7855 0.063 Uiso calc R 1 1
C C11 0.1748(3) 0.41542(14) 0.84679(17) 0.0529(6) Uani d . 1 1
C C12 0.1561(3) 0.34554(15) 0.84364(17) 0.0525(6) Uani d . 1 1
H H12 0.1048 0.3238 0.8859 0.063 Uiso calc R 1 1
C C13 0.2148(2) 0.30801(12) 0.77651(15) 0.0420(5) Uani d . 1 1
C C14 0.8976(3) 0.35859(13) 0.56945(18) 0.0502(6) Uani d . 1 1
H H14B 0.9590 0.3983 0.5957 0.060 Uiso calc R 1 1
H H14A 0.8696 0.3354 0.6242 0.060 Uiso calc R 1 1
C C15 0.9516(2) 0.24628(11) 0.52285(15) 0.0405(5) Uani d . 1 1
C C16 1.0439(2) 0.20499(10) 0.46763(15) 0.0364(4) Uani d . 1 1
C C17 1.1026(2) 0.23534(11) 0.39367(16) 0.0401(5) Uani d . 1 1
H H17 1.0943 0.2824 0.3850 0.048 Uiso calc R 1 1
C C18 1.1725(3) 0.19760(11) 0.33304(16) 0.0422(5) Uani d . 1 1
H H18 1.2107 0.2188 0.2841 0.051 Uiso calc R 1 1
C C19 1.1847(2) 0.12779(11) 0.34625(16) 0.0413(5) Uani d . 1 1
C C20 1.1354(3) 0.09624(11) 0.42153(17) 0.0460(5) Uani d . 1 1
H H20 1.1486 0.0494 0.4316 0.055 Uiso calc R 1 1
C C21 1.0662(3) 0.13477(11) 0.48190(16) 0.0421(5) Uani d . 1 1
C C22 0.3629(2) 0.40125(10) 0.35910(15) 0.0372(5) Uani d . 1 1
C C23 0.2613(3) 0.43117(11) 0.40706(18) 0.0468(5) Uani d . 1 1
H H23 0.2967 0.4500 0.4699 0.056 Uiso calc R 1 1
C C24 0.1058(3) 0.43268(13) 0.3600(2) 0.0605(7) Uani d . 1 1
H H24 0.0357 0.4525 0.3914 0.073 Uiso calc R 1 1
C C25 0.0543(3) 0.40524(14) 0.2673(3) 0.0658(8) Uani d . 1 1
H H25 -0.0507 0.4062 0.2365 0.079 Uiso calc R 1 1
C C26 0.1570(3) 0.37622(14) 0.2194(2) 0.0636(7) Uani d . 1 1
H H26 0.1213 0.3583 0.1561 0.076 Uiso calc R 1 1
C C27 0.3123(3) 0.37379(12) 0.26507(17) 0.0487(5) Uani d . 1 1
H H27 0.3821 0.3540 0.2333 0.058 Uiso calc R 1 1

loop_
_atom_site_aniso_label
_atom_site_aniso_U_11
_atom_site_aniso_U_22
_atom_site_aniso_U_33
_atom_site_aniso_U_12
_atom_site_aniso_U_13
_atom_site_aniso_U_23
Cl1 0.0745(5) 0.1223(7) 0.0652(4) 0.0175(5) 0.0282(4) -0.0319(4)
Cl2 0.0858(5) 0.0543(4) 0.0696(4) -0.0209(3) 0.0358(4) 0.0128(3)
Cl3 0.0716(4) 0.0545(4) 0.0595(4) 0.0131(3) 0.0285(3) -0.0055(3)
Cl4 0.1151(6) 0.0443(3) 0.0688(4) 0.0069(3) 0.0518(4) 0.0151(3)
O1 0.0529(9) 0.0339(7) 0.0469(8) -0.0018(6) 0.0285(7) 0.0012(6)
O2 0.0788(12) 0.0353(8) 0.0641(10) -0.0067(8) 0.0359(9) -0.0011(7)
O3 0.0415(9) 0.0389(8) 0.0590(9) 0.0030(6) 0.0157(7) -0.0087(7)
O4 0.0621(11) 0.0522(10) 0.0737(11) 0.0043(8) 0.0368(10) 0.0067(8)
N1 0.0382(9) 0.0336(9) 0.0429(9) 0.0017(7) 0.0210(8) 0.0021(7)
N2 0.0469(11) 0.0420(10) 0.0600(12) -0.0006(8) 0.0275(10) 0.0082(9)
N3 0.0428(11) 0.0422(10) 0.0624(12) -0.0025(8) 0.0251(10) 0.0002(9)
C4 0.0429(12) 0.0335(10) 0.0450(11) 0.0019(9) 0.0184(9) -0.0092(9)
C5 0.0434(12) 0.0314(10) 0.0362(10) 0.0045(8) 0.0188(9) -0.0035(8)
C6 0.0493(13) 0.0344(10) 0.0429(11) 0.0042(9) 0.0218(10) 0.0024(8)
C7 0.0343(11) 0.0352(11) 0.0325(10) -0.0021(8) 0.0069(8) 0.0056(8)
C8 0.0314(10) 0.0396(10) 0.0319(10) 0.0001(8) 0.0069(8) 0.0052(8)
C9 0.0437(12) 0.0412(11) 0.0470(12) 0.0023(9) 0.0163(10) 0.0047(9)
C10 0.0534(14) 0.0481(13) 0.0569(14) 0.0078(11) 0.0165(12) -0.0056(11)
C11 0.0427(13) 0.0741(17) 0.0420(12) 0.0121(12) 0.0104(10) -0.0107(11)
C12 0.0432(13) 0.0786(18) 0.0386(12) 0.0023(12) 0.0157(10) 0.0093(11)
C13 0.0383(12) 0.0498(12) 0.0377(11) -0.0021(10) 0.0091(9) 0.0084(9)
C14 0.0486(13) 0.0458(12) 0.0556(13) 0.0046(10) 0.0115(11) -0.0160(10)
C15 0.0397(12) 0.0409(11) 0.0381(10) 0.0043(9) 0.0040(9) 0.0019(9)
C16 0.0339(11) 0.0354(10) 0.0382(10) 0.0005(8) 0.0052(8) -0.0002(8)
C17 0.0420(12) 0.0318(10) 0.0451(11) 0.0011(9) 0.0080(9) 0.0030(8)
C18 0.0447(12) 0.0400(11) 0.0428(11) -0.0022(9) 0.0125(10) 0.0051(9)
C19 0.0383(11) 0.0419(12) 0.0431(11) 0.0047(9) 0.0087(9) -0.0020(9)
C20 0.0565(14) 0.0310(10) 0.0501(12) 0.0049(10) 0.0125(11) 0.0030(9)
C21 0.0484(13) 0.0362(11) 0.0421(11) -0.0007(9) 0.0117(10) 0.0044(9)
C22 0.0417(12) 0.0301(10) 0.0443(11) 0.0040(8) 0.0195(9) 0.0077(8)
C23 0.0522(14) 0.0414(12) 0.0539(13) 0.0083(10) 0.0268(11) 0.0052(10)
C24 0.0488(15) 0.0526(14) 0.091(2) 0.0154(12) 0.0369(15) 0.0208(14)
C25 0.0443(15) 0.0544(15) 0.094(2) 0.0035(12) 0.0082(14) 0.0240(15)
C26 0.0657(18) 0.0559(15) 0.0608(15) -0.0032(13) -0.0010(13) 0.0053(12)
C27 0.0558(14) 0.0444(12) 0.0498(13) 0.0041(11) 0.0202(11) 0.0017(10)

loop_
_atom_type_symbol
_atom_type_description
_atom_type_scat_dispersion_real
_atom_type_scat_dispersion_imag
_atom_type_scat_source
C C 0.0181 0.0091 'International Tables Vol C Tables 4.2.6.8 and 6.1.1.4'
H H 0.0000 0.0000 'International Tables Vol C Tables 4.2.6.8 and 6.1.1.4'
N N 0.0311 0.0180 'International Tables Vol C Tables 4.2.6.8 and 6.1.1.4'
O O 0.0492 0.0322 'International Tables Vol C Tables 4.2.6.8 and 6.1.1.4'
Cl Cl 0.3639 0.7018 'International Tables Vol C Tables 4.2.6.8 and 6.1.1.4'

loop_
_geom_angle_atom_site_label_1
_geom_angle_atom_site_label_2
_geom_angle_atom_site_label_3
_geom_angle
C7 O1 C6 114.32(15)
C15 O3 C14 115.79(18)
N2 N1 C5 110.66(17)
N2 N1 C22 119.68(17)
C5 N1 C22 129.66(17)
N3 N2 N1 107.09(17)
N2 N3 C4 109.52(18)
N3 C4 C5 108.01(19)
N3 C4 C14 120.3(2)
C5 C4 C14 131.7(2)
N1 C5 C4 104.71(18)
N1 C5 C6 122.59(19)
C4 C5 C6 132.6(2)
O1 C6 C5 108.05(16)
O1 C6 H6A 110.1
C5 C6 H6A 110.1
O1 C6 H6B 110.1
C5 C6 H6B 110.1
H6A C6 H6B 108.4
O2 C7 O1 122.27(18)
O2 C7 C8 126.98(18)
O1 C7 C8 110.74(16)
C9 C8 C13 117.22(19)
C9 C8 C7 119.93(18)
C13 C8 C7 122.81(19)
C10 C9 C8 122.2(2)
C10 C9 H9 118.9
C8 C9 H9 118.9
C11 C10 C9 118.7(2)
C11 C10 H10 120.6
C9 C10 H10 120.6
C10 C11 C12 121.6(2)
C10 C11 Cl1 119.8(2)
C12 C11 Cl1 118.6(2)
C11 C12 C13 119.0(2)
C11 C12 H12 120.5
C13 C12 H12 120.5
C12 C13 C8 121.3(2)
C12 C13 Cl2 116.37(17)
C8 C13 Cl2 122.32(17)
O3 C14 C4 111.88(18)
O3 C14 H14B 109.2
C4 C14 H14B 109.2
O3 C14 H14A 109.2
C4 C14 H14A 109.2
H14B C14 H14A 107.9
O4 C15 O3 123.4(2)
O4 C15 C16 125.3(2)
O3 C15 C16 111.32(18)
C17 C16 C21 117.27(19)
C17 C16 C15 120.06(18)
C21 C16 C15 122.52(19)
C18 C17 C16 121.93(19)
C18 C17 H17 119.0
C16 C17 H17 119.0
C17 C18 C19 118.8(2)
C17 C18 H18 120.6
C19 C18 H18 120.6
C20 C19 C18 121.1(2)
C20 C19 Cl3 118.39(17)
C18 C19 Cl3 120.48(17)
C19 C20 C21 119.3(2)
C19 C20 H20 120.3
C21 C20 H20 120.3
C20 C21 C16 121.4(2)
C20 C21 Cl4 116.42(16)
C16 C21 Cl4 122.19(17)
C23 C22 C27 121.4(2)
C23 C22 N1 119.6(2)
C27 C22 N1 119.02(18)
C22 C23 C24 118.7(2)
C22 C23 H23 120.7
C24 C23 H23 120.7
C25 C24 C23 120.5(2)
C25 C24 H24 119.8
C23 C24 H24 119.8
C24 C25 C26 120.4(3)
C24 C25 H25 119.8
C26 C25 H25 119.8
C27 C26 C25 120.1(3)
C27 C26 H26 119.9
C25 C26 H26 119.9
C26 C27 C22 118.9(2)
C26 C27 H27 120.5
C22 C27 H27 120.5

loop_
_geom_bond_atom_site_label_1
_geom_bond_atom_site_label_2
_geom_bond_distance
Cl1 C11 1.738(2)
Cl2 C13 1.733(2)
Cl3 C19 1.739(2)
Cl4 C21 1.730(2)
O1 C7 1.351(2)
O1 C6 1.449(2)
O2 C7 1.191(3)
O3 C15 1.344(3)
O3 C14 1.457(3)
O4 C15 1.198(3)
N1 N2 1.350(2)
N1 C5 1.352(3)
N1 C22 1.438(3)
N2 N3 1.306(3)
N3 C4 1.360(3)
C4 C5 1.373(3)
C4 C14 1.484(3)
C5 C6 1.492(3)
C6 H6A 0.9700
C6 H6B 0.9700
C7 C8 1.494(3)
C8 C9 1.394(3)
C8 C13 1.398(3)
C9 C10 1.378(3)
C9 H9 0.9300
C10 C11 1.373(4)
C10 H10 0.9300
C11 C12 1.377(4)
C12 C13 1.386(3)
C12 H12 0.9300
C14 H14B 0.9700
C14 H14A 0.9700
C15 C16 1.491(3)
C16 C17 1.395(3)
C16 C21 1.396(3)
C17 C18 1.378(3)
C17 H17 0.9300
C18 C19 1.379(3)
C18 H18 0.9300
C19 C20 1.376(3)
C20 C21 1.380(3)
C20 H20 0.9300
C22 C23 1.378(3)
C22 C27 1.384(3)
C23 C24 1.382(4)
C23 H23 0.9300
C24 C25 1.368(4)
C24 H24 0.9300
C25 C26 1.378(4)
C25 H25 0.9300
C26 C27 1.376(4)
C26 H26 0.9300
C27 H27 0.9300

loop_
_geom_hbond_atom_site_label_D
_geom_hbond_atom_site_label_H
_geom_hbond_atom_site_label_A
_geom_hbond_site_symmetry_A
_geom_hbond_distance_DH
_geom_hbond_distance_HA
_geom_hbond_distance_DA
_geom_hbond_angle_DHA
C6 H6B O4 . 0.97 2.49 3.280(3) 138.8
C9 H9 N2 3_666 0.93 2.58 3.288(3) 133.8

loop_
_cod_related_entry_id
_cod_related_entry_database
_cod_related_entry_code
1 ChemSpider 30657040
